data_7022412
loop_
_publ_author_name
'Liu, Zun-qi'
'Kubo, Kazuya'
'Lin, Li'
'Hoshino, Norihisa'
'Noro, Shin-ichiro'
'Akutagawa, Tomoyuki'
'Nakamura, Takayoshi'

_publ_section_title
;
 Molecular motion in pyridazinium/crown ether supramolecular cation salts
 of a nickel dithiolene complex.
;
_journal_issue 8
_journal_name_full 'Dalton transactions (Cambridge, England : 2003)'
_journal_page_first 2930
_journal_page_last 2939
_journal_paper_doi 10.1039/c2dt32542j
_journal_volume 42
_journal_year 2013
_chemical_formula_sum 'C31 H36 N Ni O6 S10'
_chemical_formula_weight 897.92
_chemical_name_systematic
;
?
;
_space_group_IT_number 2
_symmetry_cell_setting triclinic
_symmetry_space_group_name_Hall '-P 1'
_symmetry_space_group_name_H-M 'P -1'
_atom_sites_solution_hydrogens geom
_atom_sites_solution_primary direct
_atom_sites_solution_secondary difmap
_audit_creation_method SHELXL-97
_cell_angle_alpha 67.4445(18)
_cell_angle_beta 81.0005(16)
_cell_angle_gamma 77.229(2)
_cell_formula_units_Z 2
_cell_length_a 12.3282(7)
_cell_length_b 13.1671(8)
_cell_length_c 13.5519(7)
_cell_measurement_temperature 93(2)
_cell_volume 1975.0(2)
_computing_molecular_graphics 'Yadokari-XG 2009 (Wakita Nemoto et al., 2009)'
_computing_publication_material 'Yadokari-XG 2009 (Wakita,Nemoto et al., 2009)'
_computing_structure_refinement 'SHELXL-97 (Sheldrick, 1997)'
_computing_structure_solution 'SHELXS-97 (Sheldrick, 1990)'
_diffrn_ambient_temperature 93(2)
_diffrn_measured_fraction_theta_full 0.982
_diffrn_measured_fraction_theta_max 0.982
_diffrn_radiation_monochromator graphite
_diffrn_radiation_source 'fine-focus sealed tube'
_diffrn_radiation_type MoK\a
_diffrn_radiation_wavelength 0.71075
_diffrn_reflns_av_R_equivalents 0.0308
_diffrn_reflns_av_sigmaI/netI 0.0409
_diffrn_reflns_limit_h_max 14
_diffrn_reflns_limit_h_min -16
_diffrn_reflns_limit_k_max 17
_diffrn_reflns_limit_k_min -17
_diffrn_reflns_limit_l_max 17
_diffrn_reflns_limit_l_min -17
_diffrn_reflns_number 19188
_diffrn_reflns_theta_full 27.48
_diffrn_reflns_theta_max 27.48
_diffrn_reflns_theta_min 3.09
_exptl_absorpt_coefficient_mu 1.062
_exptl_absorpt_correction_T_max 0.9588
_exptl_absorpt_correction_T_min 0.8157
_exptl_crystal_density_diffrn 1.510
_exptl_crystal_density_method 'not measured'
_exptl_crystal_F_000 930
_exptl_crystal_size_max 0.20
_exptl_crystal_size_mid 0.20
_exptl_crystal_size_min 0.04
_refine_diff_density_max 1.097
_refine_diff_density_min -0.757
_refine_diff_density_rms 0.102
_refine_ls_extinction_method none
_refine_ls_goodness_of_fit_ref 1.068
_refine_ls_hydrogen_treatment mixed
_refine_ls_matrix_type full
_refine_ls_number_parameters 442
_refine_ls_number_reflns 8886
_refine_ls_number_restraints 0
_refine_ls_restrained_S_all 1.068
_refine_ls_R_factor_all 0.0543
_refine_ls_R_factor_gt 0.0436
_refine_ls_shift/su_max 0.001
_refine_ls_shift/su_mean 0.000
_refine_ls_structure_factor_coef Fsqd
_refine_ls_weighting_details 'calc w=1/[\s^2^(Fo^2^)+(0.0624P)^2^+1.9422P] where P=(Fo^2^+2Fc^2^)/3'
_refine_ls_weighting_scheme calc
_refine_ls_wR_factor_gt 0.1148
_refine_ls_wR_factor_ref 0.1279
_reflns_number_gt 7312
_reflns_number_total 8886
_reflns_threshold_expression >2sigma(I)
_cod_data_source_file c2dt32542j.txt
_cod_data_source_block ydkr4
_cod_original_cell_volume 1975.03(19)
_cod_database_code 7022412

loop_
_symmetry_equiv_pos_as_xyz
'x, y, z'
'-x, -y, -z'

loop_
_atom_site_label
_atom_site_type_symbol
_atom_site_fract_x
_atom_site_fract_y
_atom_site_fract_z
_atom_site_U_iso_or_equiv
_atom_site_adp_type
_atom_site_occupancy
_atom_site_symmetry_multiplicity
_atom_site_calc_flag
_atom_site_refinement_flags
O1 O 1.01397(16) -0.24090(16) -0.32924(15) 0.0270(4) Uani 1 1 d .
O2 O 0.96305(17) -0.04242(16) -0.29573(15) 0.0284(4) Uani 1 1 d .
O3 O 0.91468(17) 0.18671(16) -0.44997(15) 0.0283(4) Uani 1 1 d .
O4 O 0.50810(19) 0.24912(17) -0.64254(16) 0.0342(5) Uani 1 1 d .
O5 O 0.50827(17) 0.15103(17) -0.41560(16) 0.0295(4) Uani 1 1 d .
O6 O 0.53485(18) -0.09248(17) -0.29331(16) 0.0311(4) Uani 1 1 d .
C1 C 0.8366(3) 0.0262(3) -0.5254(3) 0.0442(8) Uani 1 1 d .
C2 C 0.7443(3) 0.0893(3) -0.5753(3) 0.0420(8) Uani 1 1 d .
C3 C 0.6605(3) 0.0362(5) -0.5691(3) 0.0688(15) Uani 1 1 d .
C4 C 0.6736(8) -0.0784(8) -0.5163(4) 0.134(4) Uani 1 1 d .
C5 C 0.7666(6) -0.1403(4) -0.4669(4) 0.087(2) Uani 1 1 d .
C6 C 0.5722(4) 0.4056(3) -0.8627(3) 0.0639(12) Uani 1 1 d .
H6 H 0.6228 0.3900 -0.8067 0.077 Uiso 1 1 calc R
H6A H 0.5767 0.4813 -0.9163 0.077 Uiso 1 1 calc R
C7 C 0.4552(4) 0.4022(3) -0.8131(3) 0.0595(11) Uani 1 1 d .
H7 H 0.4040 0.4247 -0.8703 0.071 Uiso 1 1 calc R
H7A H 0.4343 0.4566 -0.7764 0.071 Uiso 1 1 calc R
C8 C 0.4412(3) 0.2859(3) -0.7324(3) 0.0411(8) Uani 1 1 d .
H8 H 0.3609 0.2856 -0.7059 0.049 Uiso 1 1 calc R
C9 C 0.4752(3) 0.3134(2) -0.5739(2) 0.0307(6) Uani 1 1 d .
H9 H 0.3943 0.3180 -0.5521 0.037 Uiso 1 1 calc R
H9A H 0.4905 0.3903 -0.6124 0.037 Uiso 1 1 calc R
C10 C 0.5409(3) 0.2564(2) -0.4769(2) 0.0310(6) Uani 1 1 d .
H10 H 0.6216 0.2452 -0.4994 0.037 Uiso 1 1 calc R
H10A H 0.5270 0.3035 -0.4327 0.037 Uiso 1 1 calc R
C11 C 0.5712(3) 0.0907(3) -0.3248(2) 0.0348(7) Uani 1 1 d .
H11 H 0.5751 0.1410 -0.2872 0.042 Uiso 1 1 calc R
H11A H 0.6482 0.0629 -0.3484 0.042 Uiso 1 1 calc R
C12 C 0.5183(3) -0.0061(3) -0.2493(2) 0.0336(7) Uani 1 1 d .
H12 H 0.5516 -0.0363 -0.1796 0.040 Uiso 1 1 calc R
H12A H 0.4374 0.0196 -0.2368 0.040 Uiso 1 1 calc R
C13 C 0.5185(3) -0.1993(3) -0.2140(2) 0.0393(7) Uani 1 1 d .
H13 H 0.5686 -0.2175 -0.1560 0.047 Uiso 1 1 calc R
C14 C 0.4008(3) -0.2017(3) -0.1627(3) 0.0472(9) Uani 1 1 d .
H14 H 0.3483 -0.1787 -0.2189 0.057 Uiso 1 1 calc R
H14A H 0.3811 -0.1481 -0.1250 0.057 Uiso 1 1 calc R
C15 C 0.3898(5) -0.3197(3) -0.0827(3) 0.0644(13) Uani 1 1 d .
H15 H 0.4358 -0.3393 -0.0222 0.077 Uiso 1 1 calc R
H15A H 0.3111 -0.3212 -0.0536 0.077 Uiso 1 1 calc R
C16 C 0.9535(3) 0.1558(2) -0.3479(2) 0.0306(6) Uani 1 1 d .
H16 H 0.9282 0.2183 -0.3215 0.037 Uiso 1 1 calc R
H16A H 1.0361 0.1406 -0.3538 0.037 Uiso 1 1 calc R
C17 C 0.9109(3) 0.0540(2) -0.2698(2) 0.0300(6) Uani 1 1 d .
H17 H 0.9269 0.0420 -0.1964 0.036 Uiso 1 1 calc R
H17A H 0.8291 0.0651 -0.2716 0.036 Uiso 1 1 calc R
C18 C 0.9553(2) -0.1449(2) -0.2070(2) 0.0283(6) Uani 1 1 d .
H18 H 0.9772 -0.1370 -0.1426 0.034 Uiso 1 1 calc R
C19 C 0.8375(3) -0.1721(3) -0.1808(2) 0.0327(6) Uani 1 1 d .
H19 H 0.8117 -0.1760 -0.2446 0.039 Uiso 1 1 calc R
H19A H 0.7859 -0.1119 -0.1619 0.039 Uiso 1 1 calc R
C20 C 0.8353(3) -0.2839(3) -0.0870(3) 0.0417(8) Uani 1 1 d .
H20 H 0.8544 -0.2779 -0.0214 0.050 Uiso 1 1 calc R
H20A H 0.7593 -0.3021 -0.0735 0.050 Uiso 1 1 calc R
C21 C 0.9187(3) -0.3772(3) -0.1123(3) 0.0409(8) Uani 1 1 d .
H21 H 0.8967 -0.3870 -0.1748 0.049 Uiso 1 1 calc R
H21A H 0.9184 -0.4484 -0.0503 0.049 Uiso 1 1 calc R
C22 C 1.0365(3) -0.3483(3) -0.1369(2) 0.0383(7) Uani 1 1 d .
H22 H 1.0602 -0.3438 -0.0725 0.046 Uiso 1 1 calc R
H22A H 1.0894 -0.4084 -0.1548 0.046 Uiso 1 1 calc R
C23 C 1.0403(2) -0.2369(2) -0.2306(2) 0.0288(6) Uani 1 1 d .
H23 H 1.1166 -0.2181 -0.2408 0.035 Uiso 1 1 calc R
C24 C 1.0920(3) -0.3166(3) -0.3696(2) 0.0326(6) Uani 1 1 d .
H24 H 1.0867 -0.3947 -0.3228 0.039 Uiso 1 1 calc R
H24A H 1.1690 -0.3050 -0.3710 0.039 Uiso 1 1 calc R
C25 C 1.0650(3) -0.2951(2) -0.4809(2) 0.0314(6) Uani 1 1 d .
H25 H 1.1120 -0.3523 -0.5072 0.038 Uiso 1 1 calc R
H25A H 0.9858 -0.2996 -0.4803 0.038 Uiso 1 1 calc R
C26 C 0.8330(2) 0.2311(2) -0.1092(2) 0.0219(5) Uani 1 1 d .
C27 C 0.7396(2) 0.2391(2) -0.1555(2) 0.0221(5) Uani 1 1 d .
C28 C 0.8180(2) 0.4215(2) -0.2719(2) 0.0280(6) Uani 1 1 d .
C29 C 0.7649(2) -0.2083(2) 0.2122(2) 0.0270(6) Uani 1 1 d .
C30 C 0.6777(2) -0.2063(2) 0.1598(2) 0.0225(5) Uani 1 1 d .
C31 C 0.6874(2) -0.3903(2) 0.3302(2) 0.0272(6) Uani 1 1 d .
S1 S 0.87733(6) 0.11631(6) 0.00034(5) 0.02627(15) Uani 1 1 d .
S2 S 0.65881(5) 0.13602(6) -0.10346(5) 0.02346(15) Uani 1 1 d .
S3 S 0.90536(6) 0.34253(6) -0.16964(6) 0.02736(16) Uani 1 1 d .
S4 S 0.70828(6) 0.35750(6) -0.26968(6) 0.02795(16) Uani 1 1 d .
S5 S 0.84013(7) 0.54253(7) -0.36223(7) 0.0395(2) Uani 1 1 d .
S6 S 0.83959(6) -0.10119(7) 0.16416(6) 0.0366(2) Uani 1 1 d .
S7 S 0.63833(5) -0.09657(6) 0.04497(5) 0.02329(15) Uani 1 1 d .
S8 S 0.79342(6) -0.32310(6) 0.32990(6) 0.03463(18) Uani 1 1 d .
S9 S 0.60933(6) -0.32111(6) 0.21930(6) 0.02797(16) Uani 1 1 d .
S10 S 0.66051(7) -0.50634(6) 0.42678(6) 0.03478(18) Uani 1 1 d .
Ni1 Ni 0.75369(3) 0.01324(3) 0.02585(2) 0.02059(10) Uani 1 1 d .
N1 N 0.8483(3) -0.0850(3) -0.4694(3) 0.0552(8) Uani 1 1 d .

loop_
_atom_site_aniso_label
_atom_site_aniso_U_11
_atom_site_aniso_U_22
_atom_site_aniso_U_33
_atom_site_aniso_U_23
_atom_site_aniso_U_13
_atom_site_aniso_U_12
O1 0.0296(10) 0.0270(10) 0.0226(9) -0.0072(8) -0.0072(8) -0.0012(8)
O2 0.0377(11) 0.0282(10) 0.0206(9) -0.0089(8) -0.0029(8) -0.0079(8)
O3 0.0330(11) 0.0303(11) 0.0240(9) -0.0093(8) -0.0046(8) -0.0101(8)
O4 0.0444(13) 0.0300(11) 0.0297(10) -0.0145(9) -0.0073(9) 0.0004(9)
O5 0.0324(11) 0.0336(11) 0.0285(10) -0.0136(9) -0.0086(8) -0.0092(9)
O6 0.0376(12) 0.0349(11) 0.0261(10) -0.0168(9) -0.0085(8) -0.0021(9)
C1 0.0355(18) 0.0393(19) 0.067(2) -0.0306(18) 0.0091(16) -0.0124(14)
C2 0.0288(16) 0.061(2) 0.0389(17) -0.0159(16) -0.0015(13) -0.0187(15)
C3 0.054(2) 0.126(4) 0.0217(15) 0.005(2) -0.0086(15) -0.060(3)
C4 0.204(8) 0.212(8) 0.051(3) -0.049(4) 0.020(4) -0.185(8)
C5 0.161(6) 0.073(3) 0.052(3) -0.030(2) 0.032(3) -0.089(4)
C6 0.099(4) 0.034(2) 0.046(2) -0.0072(17) 0.007(2) -0.008(2)
C7 0.089(3) 0.036(2) 0.042(2) -0.0115(16) -0.011(2) 0.013(2)
C8 0.052(2) 0.0356(17) 0.0317(15) -0.0139(14) -0.0111(14) 0.0085(15)
C9 0.0346(16) 0.0270(14) 0.0344(15) -0.0170(12) 0.0000(12) -0.0044(12)
C10 0.0326(16) 0.0340(16) 0.0349(15) -0.0194(13) -0.0014(12) -0.0109(12)
C11 0.0357(16) 0.0438(18) 0.0327(15) -0.0199(14) -0.0119(12) -0.0053(13)
C12 0.0428(17) 0.0392(17) 0.0258(13) -0.0198(13) -0.0119(12) -0.0003(13)
C13 0.052(2) 0.0399(18) 0.0266(14) -0.0157(14) -0.0081(14) 0.0012(15)
C14 0.063(2) 0.0410(19) 0.0304(16) -0.0124(15) 0.0017(15) 0.0013(17)
C15 0.101(4) 0.042(2) 0.0363(19) -0.0111(17) 0.017(2) -0.006(2)
C16 0.0397(17) 0.0306(15) 0.0262(14) -0.0136(12) -0.0040(12) -0.0084(12)
C17 0.0385(16) 0.0324(15) 0.0220(13) -0.0128(12) -0.0024(11) -0.0066(12)
C18 0.0351(15) 0.0314(15) 0.0176(12) -0.0059(11) -0.0073(11) -0.0058(12)
C19 0.0338(16) 0.0330(16) 0.0262(14) -0.0059(12) -0.0002(12) -0.0057(13)
C20 0.0430(19) 0.0401(18) 0.0299(15) 0.0004(14) 0.0028(13) -0.0111(15)
C21 0.052(2) 0.0295(16) 0.0301(15) 0.0034(13) -0.0052(14) -0.0083(14)
C22 0.0427(18) 0.0353(17) 0.0292(15) -0.0036(13) -0.0138(13) 0.0010(14)
C23 0.0298(15) 0.0331(15) 0.0211(12) -0.0046(11) -0.0079(11) -0.0060(12)
C24 0.0332(16) 0.0278(15) 0.0309(14) -0.0066(12) 0.0003(12) -0.0031(12)
C25 0.0338(16) 0.0275(15) 0.0326(15) -0.0113(12) -0.0013(12) -0.0048(12)
C26 0.0242(13) 0.0254(13) 0.0178(11) -0.0072(10) 0.0000(9) -0.0099(10)
C27 0.0231(13) 0.0228(13) 0.0190(11) -0.0051(10) -0.0020(10) -0.0056(10)
C28 0.0322(15) 0.0227(13) 0.0288(14) -0.0078(11) -0.0029(11) -0.0065(11)
C29 0.0257(14) 0.0268(14) 0.0226(12) -0.0001(11) -0.0049(10) -0.0069(11)
C30 0.0201(13) 0.0258(13) 0.0214(12) -0.0073(10) 0.0005(9) -0.0074(10)
C31 0.0255(14) 0.0229(13) 0.0294(13) -0.0069(11) -0.0002(11) -0.0031(11)
S1 0.0245(3) 0.0301(4) 0.0226(3) -0.0020(3) -0.0075(3) -0.0117(3)
S2 0.0227(3) 0.0275(3) 0.0193(3) -0.0031(3) -0.0055(2) -0.0098(3)
S3 0.0285(4) 0.0260(3) 0.0285(3) -0.0056(3) -0.0055(3) -0.0125(3)
S4 0.0278(4) 0.0242(3) 0.0277(3) -0.0007(3) -0.0085(3) -0.0077(3)
S5 0.0430(5) 0.0257(4) 0.0425(4) 0.0026(3) -0.0095(3) -0.0145(3)
S6 0.0323(4) 0.0375(4) 0.0319(4) 0.0087(3) -0.0158(3) -0.0197(3)
S7 0.0243(3) 0.0278(3) 0.0188(3) -0.0055(3) -0.0039(2) -0.0103(3)
S8 0.0313(4) 0.0312(4) 0.0316(4) 0.0061(3) -0.0105(3) -0.0125(3)
S9 0.0292(4) 0.0253(3) 0.0293(3) -0.0059(3) -0.0034(3) -0.0112(3)
S10 0.0359(4) 0.0220(3) 0.0380(4) -0.0003(3) -0.0014(3) -0.0087(3)
Ni1 0.01995(18) 0.02531(19) 0.01574(16) -0.00363(13) -0.00247(12) -0.00867(13)
N1 0.056(2) 0.0504(19) 0.0530(19) -0.0194(16) 0.0195(15) -0.0121(16)

loop_
_atom_type_symbol
_atom_type_description
_atom_type_scat_dispersion_real
_atom_type_scat_dispersion_imag
_atom_type_scat_source
C C 0.0033 0.0016 'International Tables Vol C Tables 4.2.6.8 and 6.1.1.4'
H H 0.0000 0.0000 'International Tables Vol C Tables 4.2.6.8 and 6.1.1.4'
N N 0.0061 0.0033 'International Tables Vol C Tables 4.2.6.8 and 6.1.1.4'
O O 0.0106 0.0060 'International Tables Vol C Tables 4.2.6.8 and 6.1.1.4'
S S 0.1246 0.1234 'International Tables Vol C Tables 4.2.6.8 and 6.1.1.4'
Ni Ni 0.3393 1.1124 'International Tables Vol C Tables 4.2.6.8 and 6.1.1.4'

loop_
_geom_angle_atom_site_label_1
_geom_angle_atom_site_label_2
_geom_angle_atom_site_label_3
_geom_angle
_geom_angle_site_symmetry_1
_geom_angle_site_symmetry_3
C24 O1 C23 115.2(2) . .
C18 O2 C17 112.5(2) . .
C16 O3 C25 111.6(2) . 2_754
C8 O4 C9 114.1(2) . .
C11 O5 C10 112.0(2) . .
C13 O6 C12 113.1(2) . .
N1 C1 C2 124.2(3) . .
C3 C2 C1 116.9(4) . .
C2 C3 C4 119.4(5) . .
C5 C4 C3 122.8(4) . .
C4 C5 N1 117.1(5) . .
C7 C6 C15 111.2(4) . 2_654
C6 C7 C8 112.2(3) . .
O4 C8 C7 112.9(3) . .
O4 C8 C13 105.2(2) . 2_654
C7 C8 C13 109.8(3) . 2_654
O4 C9 C10 108.0(2) . .
O5 C10 C9 109.4(2) . .
O5 C11 C12 110.4(2) . .
O6 C12 C11 110.4(2) . .
O6 C13 C14 114.0(3) . .
O6 C13 C8 107.1(2) . 2_654
C14 C13 C8 113.0(3) . 2_654
C13 C14 C15 110.5(3) . .
C6 C15 C14 110.6(3) 2_654 .
O3 C16 C17 110.9(2) . .
O2 C17 C16 110.4(2) . .
O2 C18 C23 108.0(2) . .
O2 C18 C19 113.2(2) . .
C23 C18 C19 112.5(2) . .
C18 C19 C20 110.6(3) . .
C21 C20 C19 110.4(3) . .
C20 C21 C22 110.1(3) . .
C23 C22 C21 111.5(2) . .
O1 C23 C18 107.3(2) . .
O1 C23 C22 111.9(2) . .
C18 C23 C22 110.0(2) . .
O1 C24 C25 108.3(2) . .
O3 C25 C24 109.3(2) 2_754 .
C27 C26 S1 121.4(2) . .
C27 C26 S3 115.9(2) . .
S1 C26 S3 122.68(15) . .
C26 C27 S2 121.0(2) . .
C26 C27 S4 116.3(2) . .
S2 C27 S4 122.68(15) . .
S5 C28 S4 124.15(17) . .
S5 C28 S3 122.89(17) . .
S4 C28 S3 112.95(16) . .
C30 C29 S6 120.8(2) . .
C30 C29 S8 116.6(2) . .
S6 C29 S8 122.57(16) . .
C29 C30 S7 121.4(2) . .
C29 C30 S9 115.4(2) . .
S7 C30 S9 123.20(15) . .
S10 C31 S8 123.71(17) . .
S10 C31 S9 123.06(17) . .
S8 C31 S9 113.21(16) . .
C26 S1 Ni1 102.12(9) . .
C27 S2 Ni1 102.01(9) . .
C28 S3 C26 97.43(13) . .
C28 S4 C27 97.37(13) . .
C29 S6 Ni1 102.41(9) . .
C30 S7 Ni1 101.94(9) . .
C31 S8 C29 97.29(13) . .
C31 S9 C30 97.49(13) . .
S6 Ni1 S1 86.36(3) . .
S6 Ni1 S2 174.70(4) . .
S1 Ni1 S2 93.32(3) . .
S6 Ni1 S7 93.31(3) . .
S1 Ni1 S7 175.82(3) . .
S2 Ni1 S7 87.40(3) . .
C1 N1 C5 119.3(4) . .

loop_
_geom_bond_atom_site_label_1
_geom_bond_atom_site_label_2
_geom_bond_distance
_geom_bond_site_symmetry_2
O1 C24 1.431(3) .
O1 C23 1.446(3) .
O2 C18 1.433(3) .
O2 C17 1.435(3) .
O3 C16 1.413(3) .
O3 C25 1.427(3) 2_754
O4 C8 1.443(4) .
O4 C9 1.443(3) .
O5 C11 1.423(3) .
O5 C10 1.426(3) .
O6 C13 1.439(4) .
O6 C12 1.439(3) .
C1 N1 1.352(5) .
C1 C2 1.353(5) .
C2 C3 1.346(5) .
C3 C4 1.384(10) .
C4 C5 1.356(11) .
C5 N1 1.357(6) .
C6 C7 1.496(7) .
C6 C15 1.531(5) 2_654
C7 C8 1.531(5) .
C8 C13 1.532(4) 2_654
C9 C10 1.501(4) .
C11 C12 1.502(5) .
C13 C14 1.509(5) .
C13 C8 1.532(4) 2_654
C14 C15 1.538(5) .
C15 C6 1.531(5) 2_654
C16 C17 1.498(4) .
C18 C23 1.517(4) .
C18 C19 1.528(4) .
C19 C20 1.535(4) .
C20 C21 1.529(5) .
C21 C22 1.536(5) .
C22 C23 1.533(4) .
C24 C25 1.500(4) .
C25 O3 1.427(3) 2_754
C26 C27 1.362(4) .
C26 S1 1.719(3) .
C26 S3 1.745(3) .
C27 S2 1.725(3) .
C27 S4 1.745(3) .
C28 S5 1.645(3) .
C28 S4 1.735(3) .
C28 S3 1.740(3) .
C29 C30 1.369(4) .
C29 S6 1.716(3) .
C29 S8 1.744(3) .
C30 S7 1.717(3) .
C30 S9 1.749(3) .
C31 S10 1.646(3) .
C31 S8 1.732(3) .
C31 S9 1.741(3) .
S1 Ni1 2.1619(7) .
S2 Ni1 2.1644(7) .
S6 Ni1 2.1573(7) .
S7 Ni1 2.1649(7) .

loop_
_geom_torsion_atom_site_label_1
_geom_torsion_atom_site_label_2
_geom_torsion_atom_site_label_3
_geom_torsion_atom_site_label_4
_geom_torsion
_geom_torsion_site_symmetry_1
_geom_torsion_site_symmetry_4
N1 C1 C2 C3 -1.0(6) . .
C1 C2 C3 C4 -2.1(6) . .
C2 C3 C4 C5 2.1(9) . .
C3 C4 C5 N1 1.0(9) . .
C15 C6 C7 C8 56.9(5) 2_654 .
C9 O4 C8 C7 66.5(4) . .
C9 O4 C8 C13 -173.8(3) . 2_654
C6 C7 C8 O4 62.4(4) . .
C6 C7 C8 C13 -54.7(4) . 2_654
C8 O4 C9 C10 172.2(3) . .
C11 O5 C10 C9 177.5(2) . .
O4 C9 C10 O5 -66.4(3) . .
C10 O5 C11 C12 167.1(2) . .
C13 O6 C12 C11 161.6(3) . .
O5 C11 C12 O6 72.5(3) . .
C12 O6 C13 C14 64.2(3) . .
C12 O6 C13 C8 -170.1(2) . 2_654
O6 C13 C14 C15 177.7(3) . .
C8 C13 C14 C15 55.2(4) 2_654 .
C13 C14 C15 C6 -55.2(5) . 2_654
C25 O3 C16 C17 168.1(2) 2_754 .
C18 O2 C17 C16 160.4(2) . .
O3 C16 C17 O2 69.8(3) . .
C17 O2 C18 C23 -163.1(2) . .
C17 O2 C18 C19 71.7(3) . .
O2 C18 C19 C20 178.6(2) . .
C23 C18 C19 C20 55.9(3) . .
C18 C19 C20 C21 -56.4(4) . .
C19 C20 C21 C22 57.4(4) . .
C20 C21 C22 C23 -57.7(3) . .
C24 O1 C23 C18 174.6(2) . .
C24 O1 C23 C22 -64.8(3) . .
O2 C18 C23 O1 -59.0(3) . .
C19 C18 C23 O1 66.7(3) . .
O2 C18 C23 C22 179.2(2) . .
C19 C18 C23 C22 -55.2(3) . .
C21 C22 C23 O1 -63.1(3) . .
C21 C22 C23 C18 56.0(3) . .
C23 O1 C24 C25 -169.4(2) . .
O1 C24 C25 O3 66.3(3) . 2_754
S1 C26 C27 S2 2.1(3) . .
S3 C26 C27 S2 -179.19(14) . .
S1 C26 C27 S4 -177.25(14) . .
S3 C26 C27 S4 1.5(3) . .
S6 C29 C30 S7 -0.6(4) . .
S8 C29 C30 S7 178.29(15) . .
S6 C29 C30 S9 -179.58(16) . .
S8 C29 C30 S9 -0.7(3) . .
C27 C26 S1 Ni1 0.8(2) . .
S3 C26 S1 Ni1 -177.81(14) . .
C26 C27 S2 Ni1 -3.7(2) . .
S4 C27 S2 Ni1 175.56(14) . .
S5 C28 S3 C26 -179.81(19) . .
S4 C28 S3 C26 -1.17(18) . .
C27 C26 S3 C28 -0.2(2) . .
S1 C26 S3 C28 178.53(18) . .
S5 C28 S4 C27 -179.6(2) . .
S3 C28 S4 C27 1.79(18) . .
C26 C27 S4 C28 -2.0(2) . .
S2 C27 S4 C28 178.68(18) . .
C30 C29 S6 Ni1 2.3(3) . .
S8 C29 S6 Ni1 -176.50(16) . .
C29 C30 S7 Ni1 -1.5(3) . .
S9 C30 S7 Ni1 177.41(15) . .
S10 C31 S8 C29 -176.62(19) . .
S9 C31 S8 C29 1.97(19) . .
C30 C29 S8 C31 -0.8(3) . .
S6 C29 S8 C31 178.09(19) . .
S10 C31 S9 C30 176.33(19) . .
S8 C31 S9 C30 -2.27(18) . .
C29 C30 S9 C31 1.8(2) . .
S7 C30 S9 C31 -177.16(18) . .
C29 S6 Ni1 S1 -178.33(11) . .
C29 S6 Ni1 S2 95.1(3) . .
C29 S6 Ni1 S7 -2.50(11) . .
C26 S1 Ni1 S6 -177.15(10) . .
C26 S1 Ni1 S2 -2.44(9) . .
C26 S1 Ni1 S7 97.3(4) . .
C27 S2 Ni1 S6 89.5(3) . .
C27 S2 Ni1 S1 3.24(10) . .
C27 S2 Ni1 S7 -172.64(9) . .
C30 S7 Ni1 S6 2.25(10) . .
C30 S7 Ni1 S1 87.6(4) . .
C30 S7 Ni1 S2 -172.49(10) . .
C2 C1 N1 C5 4.2(6) . .
C4 C5 N1 C1 -4.0(7) . .
